data_7700848
loop_
_publ_author_name
'Ng, Wai-Ming'
'Guo, Xueying'
'Cheung, Wai-Man'
'So, Yat-Ming'
'Chong, Man-Chun'
'Sung, Herman H.-Y.'
'Williams, Ian D.'
'Lin, Zhenyang'
'Leung, Wa-Hung'

_publ_section_title
;
 4-Coordinated, 14-electron ruthenium(ii) chalcogenolate complexes:
 synthesis, electronic structure and reactions with PhICl<sub>2</sub> and
 organic azides.
;
_journal_issue 35
_journal_name_full 'Dalton transactions (Cambridge, England : 2003)'
_journal_page_first 13315
_journal_page_last 13325
_journal_paper_doi 10.1039/c9dt02457c
_journal_volume 48
_journal_year 2019
_chemical_formula_moiety 'C44 H47 N O2 P Ru S Se2, 1.5(C H2 Cl2), C F3 O3 S, 0.25(H2 O)'
_chemical_formula_sum 'C46.5 H50.5 Cl3 F3 N O5.25 P Ru S2 Se2'
_chemical_formula_weight 1224.81
_space_group_crystal_system triclinic
_space_group_IT_number 2
_space_group_name_Hall '-P 1'
_space_group_name_H-M_alt 'P -1'
_symmetry_space_group_name_Hall '-P 1'
_symmetry_space_group_name_H-M 'P -1'
_atom_sites_solution_hydrogens geom
_atom_sites_solution_primary iterative
_audit_creation_date 2018-08-09
_audit_creation_method
;
Olex2 1.2
(compiled 2017.08.10 svn.r3458 for OlexSys, GUI svn.r5381)
;
_audit_update_record
;
2018-08-13 deposited with the CCDC.    2019-08-15 downloaded from the CCDC.
;
_cell_angle_alpha 76.926(3)
_cell_angle_beta 88.118(3)
_cell_angle_gamma 89.849(3)
_cell_formula_units_Z 4
_cell_length_a 12.4019(5)
_cell_length_b 20.0163(8)
_cell_length_c 20.6971(8)
_cell_measurement_reflns_used 7334
_cell_measurement_temperature 100.01(10)
_cell_measurement_theta_max 75.3810
_cell_measurement_theta_min 4.1200
_cell_volume 5001.9(3)
_computing_cell_refinement 'CrysAlisPro 1.171.38.46 (Rigaku OD, 2015)'
_computing_data_collection 'CrysAlisPro 1.171.38.46 (Rigaku OD, 2015)'
_computing_data_reduction 'CrysAlisPro 1.171.38.46 (Rigaku OD, 2015)'
_computing_molecular_graphics 'Olex2 (Dolomanov et al., 2009)'
_computing_publication_material 'Olex2 (Dolomanov et al., 2009)'
_computing_structure_refinement 'ShelXL (Sheldrick, 2015)'
_computing_structure_solution
;
Superflip (Palatinus & Chapuis, 2007;Palatinus & van der Lee, 2008;
Palatinus et al., 2012)
;
_diffrn_ambient_environment N~2~
_diffrn_ambient_temperature 100.01(10)
_diffrn_detector 'CCD plate'
_diffrn_detector_area_resol_mean 10.3577
_diffrn_detector_type Atlas
_diffrn_measured_fraction_theta_full 0.988
_diffrn_measured_fraction_theta_max 0.986
_diffrn_measurement_details
;
List of Runs (angles in degrees, time in seconds):

  # Type    Start    End  Width  t~exp~   \w     \q     \k     \f   Frames
#--------------------------------------------------------------------------
  1  \w     36.00 129.00   1.00    7.00    --  110.57 -45.00   0.00   93
  2  \w    -67.00  33.00   1.00    4.00    --  -40.57  57.00 150.00  100
  3  \w    -70.00  33.00   1.00    4.00    --  -40.57  57.00  30.00  103
  4  \w    -73.00  38.00   1.00    4.00    --  -40.57  77.00-120.00  111
  5  \w     69.00 115.00   1.00    7.00    --  110.57-111.00 -60.00   46
  6  \w     52.00 108.00   1.00    7.00    --  110.57 -94.00  30.00   56
  7  \w     56.00 108.00   1.00    7.00    --  110.57 -94.00 120.00   52
  8  \w     34.00 167.00   1.00    7.00    --  110.57 -15.00 150.00  133
  9  \w     82.00 178.00   1.00    7.00    --  110.57  61.00 150.00   96
 10  \w    100.00 178.00   1.00    7.00    --  110.57 111.00 -30.00   78
 11  \w     36.00 122.00   1.00    7.00    --  110.57 -61.00-120.00   86
 12  \w     34.00  59.00   1.00    7.00    --  110.57-111.00 -60.00   25
 13  \w     26.00  51.00   1.00    7.00    --  110.57 -94.00 120.00   25
;
_diffrn_measurement_device 'kappa diffractometer'
_diffrn_measurement_device_type 'SuperNova, Dual, Cu at zero, Atlas'
_diffrn_measurement_method '\w scans'
_diffrn_orient_matrix_type 'CrysAlisPro convention (1999,Acta A55,543-557)'
_diffrn_orient_matrix_UB_11 -0.0827452000
_diffrn_orient_matrix_UB_12 -0.0086819000
_diffrn_orient_matrix_UB_13 0.0584987000
_diffrn_orient_matrix_UB_21 0.0235778000
_diffrn_orient_matrix_UB_22 0.0737966000
_diffrn_orient_matrix_UB_23 0.0061457000
_diffrn_orient_matrix_UB_31 -0.0896939000
_diffrn_orient_matrix_UB_32 0.0268691000
_diffrn_orient_matrix_UB_33 -0.0488436000
_diffrn_radiation_monochromator mirror
_diffrn_radiation_probe x-ray
_diffrn_radiation_type CuK\a
_diffrn_radiation_wavelength 1.54184
_diffrn_reflns_av_R_equivalents 0.0458
_diffrn_reflns_av_unetI/netI 0.0780
_diffrn_reflns_Laue_measured_fraction_full 0.988
_diffrn_reflns_Laue_measured_fraction_max 0.986
_diffrn_reflns_limit_h_max 12
_diffrn_reflns_limit_h_min -14
_diffrn_reflns_limit_k_max 23
_diffrn_reflns_limit_k_min -23
_diffrn_reflns_limit_l_max 21
_diffrn_reflns_limit_l_min -24
_diffrn_reflns_number 28086
_diffrn_reflns_point_group_measured_fraction_full 0.988
_diffrn_reflns_point_group_measured_fraction_max 0.986
_diffrn_reflns_theta_full 66.500
_diffrn_reflns_theta_max 67.498
_diffrn_reflns_theta_min 3.493
_diffrn_source 'micro-focus sealed X-ray tube'
_diffrn_source_current 0.80
_diffrn_source_power 0.040
_diffrn_source_target Cu
_diffrn_source_type 'SuperNova (Cu) X-ray Source'
_diffrn_source_voltage 50
_exptl_absorpt_coefficient_mu 7.239
_exptl_absorpt_correction_T_max 1.00000
_exptl_absorpt_correction_T_min 0.79949
_exptl_absorpt_correction_type multi-scan
_exptl_absorpt_process_details
;
CrysAlisPro 1.171.38.46 (Rigaku Oxford Diffraction, 2015)
Empirical absorption correction using spherical harmonics,
 implemented in SCALE3 ABSPACK scaling algorithm.
;
_exptl_crystal_colour violet
_exptl_crystal_colour_primary violet
_exptl_crystal_density_diffrn 1.626
_exptl_crystal_density_method 'not measured'
_exptl_crystal_description block
_exptl_crystal_F_000 2462
_exptl_crystal_size_max 0.05
_exptl_crystal_size_mid 0.03
_exptl_crystal_size_min 0.03
_refine_diff_density_max 0.843
_refine_diff_density_min -0.925
_refine_diff_density_rms 0.107
_refine_ls_extinction_method none
_refine_ls_goodness_of_fit_ref 0.961
_refine_ls_hydrogen_treatment constr
_refine_ls_matrix_type full
_refine_ls_number_parameters 1182
_refine_ls_number_reflns 17772
_refine_ls_number_restraints 0
_refine_ls_restrained_S_all 0.961
_refine_ls_R_factor_all 0.0750
_refine_ls_R_factor_gt 0.0449
_refine_ls_shift/su_max 0.003
_refine_ls_shift/su_mean 0.000
_refine_ls_structure_factor_coef Fsqd
_refine_ls_weighting_details 'w=1/[\s^2^(Fo^2^)+(0.0330P)^2^] where P=(Fo^2^+2Fc^2^)/3'
_refine_ls_weighting_scheme calc
_refine_ls_wR_factor_gt 0.0952
_refine_ls_wR_factor_ref 0.1070
_reflns_Friedel_coverage 0.000
_reflns_number_gt 12272
_reflns_number_total 17772
_reflns_threshold_expression 'I > 2\s(I)'
_cod_data_source_file c9dt02457c2.cif
_cod_data_source_block ng73cult
_cod_depositor_comments 'Adding full bibliography for 7700845--7700851.cif.'
_cod_original_formula_sum 'C46.50 H50.50 Cl3 F3 N O5.25 P Ru S2 Se2'
_cod_database_code 7700848
_shelx_shelxl_version_number 2014/7
_shelx_space_group_comment
;
The symmetry employed for this shelxl refinement is uniquely defined
by the following loop, which should always be used as a source of
symmetry information in preference to the above space-group names.
They are only intended as comments.
;
_reflns_odcompleteness_completeness 98.40
_reflns_odcompleteness_iscentric 1
_reflns_odcompleteness_theta 68.13
_olex2_refinement_description
;
1. Fixed Uiso
 At 1.2 times of:
  All C(H) groups, {H10A,H10B,H10C} of C10, All C(H,H) groups
 At 1.5 times of:
  {H19D,H19E,H19F} of C19A, {H18D,H18E,H18F} of C18A, {H7AA,H7AB,H7AC} of C7A,
   {H10D,H10E,H10F} of C10A, {H17D,H17E,H17F} of C17A, {H18A,H18B,H18C} of C18,
  {H28A,H28B,H28C} of C28, {H29A,H29B,H29C} of C29, {H17A,H17B,H17C} of C17,
  {H27A,H27B,H27C} of C27, {H19A,H19B,H19C} of C19, {H7A,H7B,H7C} of C7, {H29D,
  H29E,H29F} of C29A, {H28D,H28E,H28F} of C28A, {H27D,H27E,H27F} of C27A
2. Others
 Fixed Sof: O1W(0.5)
3.a Secondary CH2 refined with riding coordinates:
 C2S(H2SA,H2SB), C3S(H3SA,H3SB), C4S(H4SA,H4SB)
3.b Aromatic/amide H refined with riding coordinates:
 C2(H2), C3(H3), C5(H5), C6(H6), C13(H13), C15(H15), C23(H23), C25(H25),
 C32(H32), C33(H33), C34(H34), C35(H35), C36(H36), C42(H42), C43(H43), C44(H44),
  C45(H45), C46(H46), C52(H52), C53(H53), C54(H54), C55(H55), C56(H56),
 C2A(H2A), C3A(H3A), C5A(H5A), C6A(H6A), C13A(H13A), C15A(H15A), C23A(H23A),
 C25A(H25A), C32A(H32A), C33A(H33A), C34A(H34A), C35A(H35A), C36A(H36A),
 C42A(H42A), C43A(H43A), C44A(H44A), C45A(H45A), C46A(H46A), C52A(H52A),
 C53A(H53A), C54A(H54A), C55A(H55A), C56A(H56A)
3.c Idealised Me refined as rotating group:
 C7(H7A,H7B,H7C), C10(H10A,H10B,H10C), C17(H17A,H17B,H17C), C18(H18A,H18B,
 H18C), C19(H19A,H19B,H19C), C27(H27A,H27B,H27C), C28(H28A,H28B,H28C), C29(H29A,
 H29B,H29C), C7A(H7AA,H7AB,H7AC), C10A(H10D,H10E,H10F), C17A(H17D,H17E,H17F),
 C18A(H18D,H18E,H18F), C19A(H19D,H19E,H19F), C27A(H27D,H27E,H27F), C28A(H28D,
 H28E,H28F), C29A(H29D,H29E,H29F)
;
_olex2_date_sample_data_collection 2017-10-20
_olex2_submission_special_instructions 'No special instructions were received'
_oxdiff_exptl_absorpt_empirical_details
;
Empirical correction (ABSPACK) includes:
- Absorption correction using spherical harmonics
- Frame scaling
;
_oxdiff_exptl_absorpt_empirical_full_max 1.553
_oxdiff_exptl_absorpt_empirical_full_min 0.831

loop_
_space_group_symop_operation_xyz
'x, y, z'
'-x, -y, -z'

loop_
_atom_site_label
_atom_site_type_symbol
_atom_site_fract_x
_atom_site_fract_y
_atom_site_fract_z
_atom_site_U_iso_or_equiv
_atom_site_adp_type
_atom_site_occupancy
_atom_site_site_symmetry_order
_atom_site_calc_flag
_atom_site_refinement_flags_posn
_atom_site_refinement_flags_occupancy
Ru1 Ru 0.72126(3) 0.28082(2) 0.98972(2) 0.01477(8) Uani 1 1 d . .
Se1 Se 0.57275(4) 0.34640(2) 1.00660(3) 0.01740(11) Uani 1 1 d . .
Se2 Se 0.71531(4) 0.23500(3) 0.89652(3) 0.02022(12) Uani 1 1 d . .
S1 S 0.92549(9) 0.33420(6) 0.99811(6) 0.0176(2) Uani 1 1 d . .
P1 P 0.62880(10) 0.18656(6) 1.04758(6) 0.0178(2) Uani 1 1 d . .
O1 O 0.8470(3) 0.36612(17) 0.94844(16) 0.0182(7) Uani 1 1 d . .
O2 O 1.0258(3) 0.3107(2) 0.97585(19) 0.0261(8) Uani 1 1 d . .
N1 N 0.8515(3) 0.2712(2) 1.0413(2) 0.0191(9) Uani 1 1 d . .
C1 C 0.9549(4) 0.3905(3) 1.0483(2) 0.0181(10) Uani 1 1 d . .
C2 C 1.0409(4) 0.3748(3) 1.0920(2) 0.0205(10) Uani 1 1 d . .
H2 H 1.0836 0.3352 1.0928 0.025 Uiso 1 1 calc R .
C3 C 1.0618(4) 0.4175(3) 1.1335(3) 0.0252(11) Uani 1 1 d . .
H3 H 1.1188 0.4066 1.1636 0.030 Uiso 1 1 calc R .
C4 C 1.0013(4) 0.4765(3) 1.1324(3) 0.0214(11) Uani 1 1 d . .
C5 C 0.9176(4) 0.4918(3) 1.0884(3) 0.0235(11) Uani 1 1 d . .
H5 H 0.8764 0.5322 1.0869 0.028 Uiso 1 1 calc R .
C6 C 0.8933(4) 0.4488(3) 1.0468(3) 0.0210(10) Uani 1 1 d . .
H6 H 0.8350 0.4591 1.0175 0.025 Uiso 1 1 calc R .
C7 C 1.0247(5) 0.5223(3) 1.1792(3) 0.0308(13) Uani 1 1 d . .
H7A H 1.0826 0.5546 1.1599 0.046 Uiso 1 1 calc GR .
H7B H 1.0471 0.4941 1.2218 0.046 Uiso 1 1 calc GR .
H7C H 0.9595 0.5478 1.1864 0.046 Uiso 1 1 calc GR .
C10 C 0.9017(4) 0.2235(3) 1.0955(3) 0.0245(11) Uani 1 1 d . .
H10A H 0.9644 0.2023 1.0783 0.029 Uiso 1 1 calc GR .
H10B H 0.8496 0.1878 1.1164 0.029 Uiso 1 1 calc GR .
H10C H 0.9250 0.2482 1.1285 0.029 Uiso 1 1 calc GR .
C11 C 0.6216(4) 0.4391(2) 0.9985(2) 0.0162(10) Uani 1 1 d . .
C12 C 0.6205(4) 0.4625(3) 1.0576(3) 0.0196(10) Uani 1 1 d . .
C13 C 0.6476(4) 0.5306(3) 1.0537(3) 0.0215(11) Uani 1 1 d . .
H13 H 0.6468 0.5472 1.0933 0.026 Uiso 1 1 calc R .
C14 C 0.6758(4) 0.5754(3) 0.9937(3) 0.0224(11) Uani 1 1 d . .
C15 C 0.6744(4) 0.5507(2) 0.9366(3) 0.0185(10) Uani 1 1 d . .
H15 H 0.6935 0.5810 0.8955 0.022 Uiso 1 1 calc R .
C16 C 0.6465(4) 0.4836(3) 0.9367(3) 0.0205(10) Uani 1 1 d . .
C17 C 0.5952(4) 0.4168(3) 1.1244(3) 0.0247(11) Uani 1 1 d . .
H17A H 0.5250 0.3946 1.1239 0.037 Uiso 1 1 calc GR .
H17B H 0.5931 0.4442 1.1581 0.037 Uiso 1 1 calc GR .
H17C H 0.6511 0.3816 1.1349 0.037 Uiso 1 1 calc GR .
C18 C 0.7088(4) 0.6484(3) 0.9912(3) 0.0251(11) Uani 1 1 d . .
H18A H 0.6630 0.6670 1.0223 0.038 Uiso 1 1 calc GR .
H18B H 0.7007 0.6761 0.9461 0.038 Uiso 1 1 calc GR .
H18C H 0.7844 0.6495 1.0035 0.038 Uiso 1 1 calc GR .
C19 C 0.6439(4) 0.4609(3) 0.8726(3) 0.0255(11) Uani 1 1 d . .
H19A H 0.6907 0.4209 0.8750 0.038 Uiso 1 1 calc GR .
H19B H 0.6695 0.4983 0.8362 0.038 Uiso 1 1 calc GR .
H19C H 0.5698 0.4485 0.8648 0.038 Uiso 1 1 calc GR .
C21 C 0.7526(4) 0.3043(3) 0.8183(3) 0.0244(11) Uani 1 1 d . .
C22 C 0.6680(4) 0.3402(3) 0.7818(3) 0.0245(11) Uani 1 1 d . .
C23 C 0.6961(5) 0.3875(3) 0.7237(3) 0.0316(13) Uani 1 1 d . .
H23 H 0.6406 0.4129 0.6986 0.038 Uiso 1 1 calc R .
C24 C 0.8014(6) 0.3991(3) 0.7011(3) 0.0375(15) Uani 1 1 d . .
C25 C 0.8818(5) 0.3610(3) 0.7369(3) 0.0366(15) Uani 1 1 d . .
H25 H 0.9545 0.3682 0.7210 0.044 Uiso 1 1 calc R .
C26 C 0.8593(5) 0.3128(3) 0.7953(3) 0.0293(12) Uani 1 1 d . .
C27 C 0.5513(4) 0.3282(3) 0.8035(3) 0.0283(12) Uani 1 1 d . .
H27A H 0.5299 0.2818 0.8007 0.042 Uiso 1 1 calc GR .
H27B H 0.5065 0.3619 0.7746 0.042 Uiso 1 1 calc GR .
H27C H 0.5414 0.3329 0.8494 0.042 Uiso 1 1 calc GR .
C28 C 0.8298(7) 0.4528(4) 0.6384(3) 0.054(2) Uani 1 1 d . .
H28A H 0.8318 0.4982 0.6488 0.080 Uiso 1 1 calc GR .
H28B H 0.7753 0.4523 0.6053 0.080 Uiso 1 1 calc GR .
H28C H 0.9007 0.4426 0.6207 0.080 Uiso 1 1 calc GR .
C29 C 0.9499(5) 0.2716(4) 0.8317(3) 0.0399(15) Uani 1 1 d . .
H29A H 0.9581 0.2840 0.8745 0.060 Uiso 1 1 calc GR .
H29B H 1.0171 0.2816 0.8051 0.060 Uiso 1 1 calc GR .
H29C H 0.9331 0.2226 0.8392 0.060 Uiso 1 1 calc GR .
C31 C 0.6414(4) 0.1747(3) 1.1362(3) 0.0204(10) Uani 1 1 d . .
C32 C 0.6051(4) 0.2266(3) 1.1677(3) 0.0246(11) Uani 1 1 d . .
H32 H 0.5738 0.2672 1.1425 0.030 Uiso 1 1 calc R .
C33 C 0.6151(4) 0.2181(3) 1.2352(3) 0.0275(12) Uani 1 1 d . .
H33 H 0.5899 0.2529 1.2564 0.033 Uiso 1 1 calc R .
C34 C 0.6619(4) 0.1589(3) 1.2728(3) 0.0255(12) Uani 1 1 d . .
H34 H 0.6701 0.1542 1.3191 0.031 Uiso 1 1 calc R .
C35 C 0.6961(4) 0.1074(3) 1.2430(3) 0.0255(11) Uani 1 1 d . .
H35 H 0.7271 0.0670 1.2687 0.031 Uiso 1 1 calc R .
C36 C 0.6852(4) 0.1145(3) 1.1749(3) 0.0250(11) Uani 1 1 d . .
H36 H 0.7075 0.0784 1.1545 0.030 Uiso 1 1 calc R .
C41 C 0.6798(4) 0.1069(2) 1.0314(2) 0.0195(10) Uani 1 1 d . .
C42 C 0.7883(4) 0.1012(3) 1.0162(3) 0.0265(12) Uani 1 1 d . .
H42 H 0.8335 0.1406 1.0083 0.032 Uiso 1 1 calc R .
C43 C 0.8318(5) 0.0376(3) 1.0124(3) 0.0312(13) Uani 1 1 d . .
H43 H 0.9065 0.0336 1.0024 0.037 Uiso 1 1 calc R .
C44 C 0.7644(5) -0.0199(3) 1.0236(3) 0.0313(13) Uani 1 1 d . .
H44 H 0.7937 -0.0634 1.0220 0.038 Uiso 1 1 calc R .
C45 C 0.6556(4) -0.0140(3) 1.0370(3) 0.0283(12) Uani 1 1 d . .
H45 H 0.6100 -0.0532 1.0431 0.034 Uiso 1 1 calc R .
C46 C 0.6124(4) 0.0487(3) 1.0417(3) 0.0239(11) Uani 1 1 d . .
H46 H 0.5377 0.0524 1.0519 0.029 Uiso 1 1 calc R .
C51 C 0.4838(4) 0.1855(2) 1.0352(3) 0.0229(11) Uani 1 1 d . .
C52 C 0.4095(4) 0.1723(3) 1.0891(3) 0.0299(12) Uani 1 1 d . .
H52 H 0.4339 0.1645 1.1332 0.036 Uiso 1 1 calc R .
C53 C 0.2993(5) 0.1705(3) 1.0776(3) 0.0389(15) Uani 1 1 d . .
H53 H 0.2488 0.1614 1.1141 0.047 Uiso 1 1 calc R .
C54 C 0.2635(4) 0.1818(3) 1.0141(3) 0.0354(15) Uani 1 1 d . .
H54 H 0.1882 0.1819 1.0069 0.042 Uiso 1 1 calc R .
C55 C 0.3352(4) 0.1929(3) 0.9611(3) 0.0326(13) Uani 1 1 d . .
H55 H 0.3099 0.1989 0.9174 0.039 Uiso 1 1 calc R .
C56 C 0.4453(4) 0.1955(3) 0.9715(3) 0.0274(12) Uani 1 1 d . .
H56 H 0.4948 0.2042 0.9345 0.033 Uiso 1 1 calc R .
Ru1A Ru 0.76697(3) 0.22572(2) 0.51080(2) 0.01481(8) Uani 1 1 d . .
Se1A Se 0.76279(4) 0.27747(3) 0.60058(3) 0.01999(11) Uani 1 1 d . .
Se2A Se 0.91665(4) 0.15708(3) 0.50262(3) 0.01851(11) Uani 1 1 d . .
S1A S 0.56593(9) 0.17151(6) 0.49734(6) 0.0183(2) Uani 1 1 d . .
P37 P 0.86449(10) 0.31720(6) 0.45135(6) 0.0168(2) Uani 1 1 d . .
O1A O 0.6405(3) 0.14211(18) 0.55040(17) 0.0207(7) Uani 1 1 d . .
O2A O 0.4631(3) 0.1957(2) 0.51553(18) 0.0256(8) Uani 1 1 d . .
N1A N 0.6428(3) 0.2332(2) 0.4554(2) 0.0215(9) Uani 1 1 d . .
C1A C 0.5436(4) 0.1126(2) 0.4481(2) 0.0176(10) Uani 1 1 d . .
C2A C 0.4652(4) 0.1284(3) 0.4003(3) 0.0226(11) Uani 1 1 d . .
H2A H 0.4247 0.1695 0.3952 0.027 Uiso 1 1 calc R .
C3A C 0.4478(4) 0.0827(3) 0.3603(3) 0.0231(11) Uani 1 1 d . .
H3A H 0.3942 0.0929 0.3277 0.028 Uiso 1 1 calc R .
C4A C 0.5064(4) 0.0224(3) 0.3666(3) 0.0228(11) Uani 1 1 d . .
C5A C 0.5844(4) 0.0085(3) 0.4149(3) 0.0233(11) Uani 1 1 d . .
H5A H 0.6245 -0.0328 0.4202 0.028 Uiso 1 1 calc R .
C6A C 0.6053(4) 0.0529(3) 0.4554(2) 0.0206(10) Uani 1 1 d . .
H6A H 0.6600 0.0432 0.4873 0.025 Uiso 1 1 calc R .
C7A C 0.4872(5) -0.0254(3) 0.3219(3) 0.0299(12) Uani 1 1 d . .
H7AA H 0.4146 -0.0180 0.3044 0.045 Uiso 1 1 calc GR .
H7AB H 0.4938 -0.0729 0.3471 0.045 Uiso 1 1 calc GR .
H7AC H 0.5407 -0.0165 0.2850 0.045 Uiso 1 1 calc GR .
C10A C 0.5991(4) 0.2788(3) 0.3968(3) 0.0258(12) Uani 1 1 d . .
H10D H 0.6258 0.3256 0.3934 0.039 Uiso 1 1 calc GR .
H10E H 0.5201 0.2784 0.4009 0.039 Uiso 1 1 calc GR .
H10F H 0.6220 0.2632 0.3570 0.039 Uiso 1 1 calc GR .
C11A C 0.7167(4) 0.2118(3) 0.6787(2) 0.0228(11) Uani 1 1 d . .
C12A C 0.7977(5) 0.1748(3) 0.7189(3) 0.0257(11) Uani 1 1 d . .
C13A C 0.7653(5) 0.1281(3) 0.7761(3) 0.0333(13) Uani 1 1 d . .
H13A H 0.8184 0.1027 0.8032 0.040 Uiso 1 1 calc R .
C14A C 0.6571(5) 0.1175(3) 0.7948(3) 0.0355(14) Uani 1 1 d . .
C15A C 0.5798(5) 0.1568(3) 0.7559(3) 0.0326(13) Uani 1 1 d . .
H15A H 0.5059 0.1505 0.7694 0.039 Uiso 1 1 calc R .
C16A C 0.6075(5) 0.2050(3) 0.6980(3) 0.0269(12) Uani 1 1 d . .
C17A C 0.9162(4) 0.1864(3) 0.7011(3) 0.0297(12) Uani 1 1 d . .
H17D H 0.9317 0.1766 0.6574 0.045 Uiso 1 1 calc GR .
H17E H 0.9589 0.1560 0.7344 0.045 Uiso 1 1 calc GR .
H17F H 0.9350 0.2342 0.6998 0.045 Uiso 1 1 calc GR .
C18A C 0.6222(6) 0.0652(4) 0.8557(3) 0.0518(19) Uani 1 1 d . .
H18D H 0.6754 0.0282 0.8645 0.078 Uiso 1 1 calc GR .
H18E H 0.5518 0.0463 0.8488 0.078 Uiso 1 1 calc GR .
H18F H 0.6166 0.0869 0.8936 0.078 Uiso 1 1 calc GR .
C19A C 0.5216(4) 0.2479(3) 0.6589(3) 0.0336(13) Uani 1 1 d . .
H19D H 0.5368 0.2966 0.6558 0.050 Uiso 1 1 calc GR .
H19E H 0.4510 0.2360 0.6812 0.050 Uiso 1 1 calc GR .
H19F H 0.5210 0.2392 0.6142 0.050 Uiso 1 1 calc GR .
C21A C 0.8700(4) 0.0631(3) 0.5138(3) 0.0205(10) Uani 1 1 d . .
C22A C 0.8732(4) 0.0369(3) 0.4566(3) 0.0243(11) Uani 1 1 d . .
C23A C 0.8504(4) -0.0325(3) 0.4638(3) 0.0279(12) Uani 1 1 d . .
H23A H 0.8549 -0.0514 0.4257 0.034 Uiso 1 1 calc R .
C24A C 0.8214(4) -0.0749(3) 0.5244(3) 0.0303(13) Uani 1 1 d . .
C25A C 0.8198(4) -0.0472(3) 0.5803(3) 0.0264(12) Uani 1 1 d . .
H25A H 0.8015 -0.0760 0.6223 0.032 Uiso 1 1 calc R .
C26A C 0.8441(4) 0.0211(3) 0.5762(3) 0.0216(11) Uani 1 1 d . .
C27A C 0.8998(5) 0.0797(3) 0.3880(3) 0.0312(13) Uani 1 1 d . .
H27D H 0.8417 0.1126 0.3742 0.047 Uiso 1 1 calc GR .
H27E H 0.9073 0.0497 0.3567 0.047 Uiso 1 1 calc GR .
H27F H 0.9676 0.1045 0.3885 0.047 Uiso 1 1 calc GR .
C28A C 0.7928(4) -0.1488(3) 0.5283(3) 0.0363(15) Uani 1 1 d . .
H28D H 0.7208 -0.1515 0.5109 0.055 Uiso 1 1 calc GR .
H28E H 0.7933 -0.1743 0.5747 0.055 Uiso 1 1 calc GR .
H28F H 0.8458 -0.1686 0.5020 0.055 Uiso 1 1 calc GR .
C29A C 0.8419(4) 0.0476(3) 0.6391(3) 0.0277(12) Uani 1 1 d . .
H29D H 0.9153 0.0598 0.6484 0.041 Uiso 1 1 calc GR .
H29E H 0.8132 0.0119 0.6761 0.041 Uiso 1 1 calc GR .
H29F H 0.7959 0.0882 0.6334 0.041 Uiso 1 1 calc GR .
C31A C 0.8185(4) 0.4001(2) 0.4635(2) 0.0189(10) Uani 1 1 d . .
C32A C 0.8905(4) 0.4548(3) 0.4555(3) 0.0234(11) Uani 1 1 d . .
H32A H 0.9655 0.4479 0.4487 0.028 Uiso 1 1 calc R .
C33A C 0.8520(5) 0.5199(3) 0.4578(3) 0.0281(12) Uani 1 1 d . .
H33A H 0.9011 0.5572 0.4531 0.034 Uiso 1 1 calc R .
C34A C 0.7432(5) 0.5305(3) 0.4667(3) 0.0307(13) Uani 1 1 d . .
H34A H 0.7173 0.5750 0.4675 0.037 Uiso 1 1 calc R .
C35A C 0.6717(4) 0.4760(3) 0.4743(3) 0.0288(12) Uani 1 1 d . .
H35A H 0.5967 0.4836 0.4800 0.035 Uiso 1 1 calc R .
C36A C 0.7080(4) 0.4107(3) 0.4737(3) 0.0235(11) Uani 1 1 d . .
H36A H 0.6586 0.3734 0.4802 0.028 Uiso 1 1 calc R .
C41A C 0.8548(4) 0.3262(3) 0.3618(2) 0.0204(10) Uani 1 1 d . .
C42A C 0.8851(4) 0.2712(3) 0.3350(3) 0.0242(11) Uani 1 1 d . .
H42A H 0.9108 0.2303 0.3629 0.029 Uiso 1 1 calc R .
C43A C 0.8778(4) 0.2760(3) 0.2669(3) 0.0284(12) Uani 1 1 d . .
H43A H 0.8977 0.2383 0.2483 0.034 Uiso 1 1 calc R .
C44A C 0.8409(4) 0.3366(3) 0.2263(3) 0.0266(12) Uani 1 1 d . .
H44A H 0.8357 0.3401 0.1799 0.032 Uiso 1 1 calc R .
C45A C 0.8119(4) 0.3917(3) 0.2530(3) 0.0261(12) Uani 1 1 d . .
H45A H 0.7869 0.4329 0.2252 0.031 Uiso 1 1 calc R .
C46A C 0.8193(4) 0.3867(3) 0.3199(3) 0.0244(11) Uani 1 1 d . .
H46A H 0.8000 0.4248 0.3381 0.029 Uiso 1 1 calc R .
C51A C 1.0093(4) 0.3161(2) 0.4649(3) 0.0198(10) Uani 1 1 d . .
C52A C 1.0461(4) 0.3003(3) 0.5292(3) 0.0234(11) Uani 1 1 d . .
H52A H 0.9960 0.2906 0.5658 0.028 Uiso 1 1 calc R .
C53A C 1.1568(4) 0.2985(3) 0.5400(3) 0.0258(12) Uani 1 1 d . .
H53A H 1.1821 0.2880 0.5839 0.031 Uiso 1 1 calc R .
C54A C 1.2292(4) 0.3122(3) 0.4864(3) 0.0282(12) Uani 1 1 d . .
H54A H 1.3044 0.3102 0.4938 0.034 Uiso 1 1 calc R .
C55A C 1.1934(4) 0.3286(3) 0.4224(3) 0.0291(12) Uani 1 1 d . .
H55A H 1.2438 0.3385 0.3859 0.035 Uiso 1 1 calc R .
C56A C 1.0834(4) 0.3306(3) 0.4115(3) 0.0261(11) Uani 1 1 d . .
H56A H 1.0586 0.3420 0.3674 0.031 Uiso 1 1 calc R .
Cl1S Cl 0.24472(17) 0.35294(11) 0.83574(10) 0.0605(5) Uani 1 1 d . .
Cl2S Cl 0.2120(2) 0.37358(13) 0.69546(10) 0.0745(6) Uani 1 1 d . .
C2S C 0.2506(5) 0.3164(4) 0.7658(4) 0.0502(18) Uani 1 1 d . .
H2SA H 0.3252 0.3010 0.7589 0.060 Uiso 1 1 calc R .
H2SB H 0.2027 0.2756 0.7740 0.060 Uiso 1 1 calc R .
Cl3S Cl 0.42157(13) 0.50037(9) 0.71521(8) 0.0451(4) Uani 1 1 d . .
Cl4S Cl 0.57346(14) 0.56237(10) 0.60898(9) 0.0523(4) Uani 1 1 d . .
C3S C 0.5314(5) 0.5580(3) 0.6934(3) 0.0438(16) Uani 1 1 d . .
H3SA H 0.5920 0.5422 0.7229 0.053 Uiso 1 1 calc R .
H3SB H 0.5097 0.6041 0.6988 0.053 Uiso 1 1 calc R .
Cl5S Cl -0.07741(15) -0.03421(12) 0.88339(10) 0.0597(5) Uani 1 1 d . .
Cl6S Cl -0.01588(16) -0.09942(10) 0.77656(9) 0.0559(5) Uani 1 1 d . .
C4S C 0.0124(6) -0.0317(4) 0.8149(4) 0.0499(18) Uani 1 1 d . .
H4SA H 0.0053 0.0127 0.7825 0.060 Uiso 1 1 calc R .
H4SB H 0.0876 -0.0355 0.8300 0.060 Uiso 1 1 calc R .
S1S S 0.32375(11) 0.30722(7) 0.24883(7) 0.0286(3) Uani 1 1 d . .
F1S F 0.1620(3) 0.25528(19) 0.19665(19) 0.0457(9) Uani 1 1 d . .
F2S F 0.1558(3) 0.2322(2) 0.3022(2) 0.0555(11) Uani 1 1 d . .
F3S F 0.2683(3) 0.17993(18) 0.2507(2) 0.0464(10) Uani 1 1 d . .
O1S O 0.3835(4) 0.3074(2) 0.1879(2) 0.0458(11) Uani 1 1 d . .
O2S O 0.2602(4) 0.3673(2) 0.2488(2) 0.0425(11) Uani 1 1 d . .
O3S O 0.3808(3) 0.2813(2) 0.3088(2) 0.0366(10) Uani 1 1 d . .
C1S C 0.2226(5) 0.2402(3) 0.2503(3) 0.0337(14) Uani 1 1 d . .
S1SA S 0.22616(13) 0.10990(8) 0.79189(8) 0.0386(3) Uani 1 1 d . .
F1SA F 0.1728(4) 0.2010(2) 0.6869(2) 0.0674(13) Uani 1 1 d . .
F2SA F 0.2974(3) 0.1324(3) 0.6683(2) 0.0656(13) Uani 1 1 d . .
F3SA F 0.1356(3) 0.0961(2) 0.6838(2) 0.0575(11) Uani 1 1 d . .
O1SA O 0.3067(4) 0.1568(3) 0.8034(3) 0.0545(13) Uani 1 1 d . .
O2SA O 0.2602(5) 0.0403(3) 0.8006(3) 0.0644(16) Uani 1 1 d . .
O3SA O 0.1198(4) 0.1191(3) 0.8188(2) 0.0553(14) Uani 1 1 d . .
C1SA C 0.2063(4) 0.1352(3) 0.7029(3) 0.0284(12) Uani 1 1 d . .
O1W O 0.0414(9) 0.1549(7) 0.9452(6) 0.073(3) Uiso 0.5 1 d . P

loop_
_atom_site_aniso_label
_atom_site_aniso_U_11
_atom_site_aniso_U_22
_atom_site_aniso_U_33
_atom_site_aniso_U_23
_atom_site_aniso_U_13
_atom_site_aniso_U_12
Ru1 0.01749(18) 0.01193(17) 0.01490(18) -0.00319(13) 0.00018(13) -0.00070(13)
Se1 0.0168(2) 0.0124(2) 0.0228(3) -0.0038(2) 0.00067(19) -0.00055(18)
Se2 0.0257(3) 0.0177(2) 0.0189(3) -0.0079(2) 0.0022(2) -0.0037(2)
S1 0.0183(6) 0.0174(5) 0.0172(6) -0.0042(5) -0.0007(4) 0.0002(4)
P1 0.0222(6) 0.0113(5) 0.0194(6) -0.0029(5) 0.0025(5) -0.0008(5)
O1 0.0191(17) 0.0177(17) 0.0172(18) -0.0025(14) -0.0015(13) -0.0059(13)
O2 0.0190(18) 0.032(2) 0.031(2) -0.0152(17) -0.0002(15) 0.0007(15)
N1 0.019(2) 0.017(2) 0.021(2) -0.0027(17) -0.0022(16) -0.0004(16)
C1 0.018(2) 0.019(2) 0.017(2) -0.005(2) 0.0034(18) 0.0001(19)
C2 0.020(2) 0.021(2) 0.019(3) -0.001(2) 0.0013(19) -0.004(2)
C3 0.023(3) 0.029(3) 0.022(3) -0.001(2) -0.001(2) -0.007(2)
C4 0.023(3) 0.021(2) 0.019(3) -0.001(2) 0.0004(19) -0.005(2)
C5 0.026(3) 0.017(2) 0.026(3) -0.004(2) 0.002(2) -0.002(2)
C6 0.020(2) 0.018(2) 0.024(3) -0.002(2) -0.001(2) -0.0004(19)
C7 0.038(3) 0.031(3) 0.024(3) -0.007(2) -0.003(2) -0.010(2)
C10 0.027(3) 0.018(2) 0.027(3) -0.001(2) -0.004(2) -0.001(2)
C11 0.012(2) 0.012(2) 0.024(3) -0.0034(19) -0.0014(18) 0.0000(17)
C12 0.013(2) 0.022(2) 0.026(3) -0.009(2) 0.0008(19) 0.0021(19)
C13 0.018(2) 0.021(3) 0.030(3) -0.015(2) -0.004(2) 0.0036(19)
C14 0.019(2) 0.015(2) 0.034(3) -0.007(2) -0.004(2) 0.0036(19)
C15 0.016(2) 0.015(2) 0.023(3) -0.0010(19) -0.0004(19) -0.0001(18)
C16 0.013(2) 0.020(2) 0.029(3) -0.007(2) -0.0041(19) 0.0018(19)
C17 0.030(3) 0.023(3) 0.022(3) -0.007(2) -0.003(2) -0.002(2)
C18 0.021(3) 0.023(3) 0.033(3) -0.011(2) 0.002(2) -0.001(2)
C19 0.031(3) 0.016(2) 0.029(3) -0.003(2) 0.000(2) 0.000(2)
C21 0.036(3) 0.023(3) 0.018(3) -0.012(2) 0.006(2) -0.008(2)
C22 0.038(3) 0.017(2) 0.021(3) -0.011(2) 0.005(2) -0.008(2)
C23 0.049(4) 0.022(3) 0.026(3) -0.010(2) 0.001(3) -0.006(2)
C24 0.071(5) 0.022(3) 0.022(3) -0.013(2) 0.011(3) -0.018(3)
C25 0.040(3) 0.041(4) 0.034(3) -0.024(3) 0.018(3) -0.020(3)
C26 0.040(3) 0.029(3) 0.024(3) -0.016(2) 0.007(2) -0.014(2)
C27 0.032(3) 0.025(3) 0.029(3) -0.010(2) -0.004(2) 0.002(2)
C28 0.096(6) 0.037(4) 0.026(4) -0.007(3) 0.014(3) -0.022(4)
C29 0.031(3) 0.054(4) 0.042(4) -0.027(3) 0.009(3) -0.008(3)
C31 0.023(3) 0.016(2) 0.021(3) -0.003(2) 0.006(2) -0.004(2)
C32 0.026(3) 0.023(3) 0.024(3) -0.003(2) 0.003(2) 0.004(2)
C33 0.036(3) 0.022(3) 0.024(3) -0.006(2) 0.005(2) 0.001(2)
C34 0.026(3) 0.036(3) 0.013(3) -0.003(2) 0.003(2) -0.004(2)
C35 0.026(3) 0.020(3) 0.027(3) -0.001(2) 0.003(2) 0.000(2)
C36 0.033(3) 0.021(3) 0.021(3) -0.005(2) 0.005(2) -0.004(2)
C41 0.027(3) 0.013(2) 0.018(3) -0.0028(19) 0.0000(19) -0.0007(19)
C42 0.031(3) 0.016(2) 0.033(3) -0.004(2) -0.003(2) 0.003(2)
C43 0.034(3) 0.026(3) 0.035(3) -0.013(3) 0.001(2) 0.004(2)
C44 0.039(3) 0.019(3) 0.039(3) -0.013(2) -0.004(3) 0.007(2)
C45 0.035(3) 0.018(3) 0.032(3) -0.006(2) 0.001(2) -0.003(2)
C46 0.027(3) 0.019(3) 0.025(3) -0.005(2) 0.002(2) 0.001(2)
C51 0.025(3) 0.009(2) 0.034(3) -0.004(2) 0.002(2) -0.0022(19)
C52 0.029(3) 0.025(3) 0.037(3) -0.012(2) 0.012(2) -0.010(2)
C53 0.031(3) 0.034(3) 0.057(4) -0.023(3) 0.018(3) -0.010(3)
C54 0.014(3) 0.026(3) 0.073(5) -0.026(3) 0.006(3) -0.007(2)
C55 0.028(3) 0.018(3) 0.055(4) -0.014(3) -0.007(3) 0.001(2)
C56 0.025(3) 0.016(2) 0.040(3) -0.004(2) 0.004(2) -0.004(2)
Ru1A 0.01668(18) 0.01366(17) 0.01456(18) -0.00420(14) -0.00026(13) -0.00146(13)
Se1A 0.0258(3) 0.0185(3) 0.0170(3) -0.0074(2) 0.0027(2) -0.0045(2)
Se2A 0.0187(2) 0.0143(2) 0.0225(3) -0.0043(2) -0.0006(2) -0.00008(19)
S1A 0.0179(6) 0.0203(6) 0.0173(6) -0.0059(5) -0.0004(4) -0.0017(5)
P37 0.0204(6) 0.0137(5) 0.0159(6) -0.0030(5) 0.0005(5) -0.0021(5)
O1A 0.0186(17) 0.0221(18) 0.0201(19) -0.0017(15) -0.0003(14) -0.0046(14)
O2A 0.0218(18) 0.031(2) 0.028(2) -0.0147(17) 0.0015(15) -0.0011(15)
N1A 0.024(2) 0.017(2) 0.023(2) -0.0026(18) -0.0057(17) 0.0006(17)
C1A 0.014(2) 0.018(2) 0.022(3) -0.009(2) 0.0039(18) -0.0084(18)
C2A 0.021(3) 0.023(3) 0.023(3) -0.004(2) 0.002(2) -0.002(2)
C3A 0.021(3) 0.028(3) 0.020(3) -0.005(2) -0.003(2) -0.005(2)
C4A 0.024(3) 0.025(3) 0.021(3) -0.007(2) 0.003(2) -0.005(2)
C5A 0.024(3) 0.015(2) 0.030(3) -0.004(2) 0.004(2) -0.003(2)
C6A 0.022(3) 0.020(2) 0.020(3) -0.004(2) 0.0009(19) -0.005(2)
C7A 0.036(3) 0.028(3) 0.029(3) -0.016(2) -0.001(2) -0.005(2)
C10A 0.032(3) 0.020(3) 0.025(3) -0.004(2) -0.011(2) 0.002(2)
C11A 0.032(3) 0.022(3) 0.017(3) -0.009(2) 0.004(2) -0.006(2)
C12A 0.040(3) 0.024(3) 0.015(3) -0.008(2) 0.000(2) -0.002(2)
C13A 0.058(4) 0.018(3) 0.024(3) -0.006(2) -0.005(3) 0.004(3)
C14A 0.066(4) 0.022(3) 0.020(3) -0.009(2) 0.009(3) -0.010(3)
C15A 0.041(3) 0.028(3) 0.032(3) -0.015(3) 0.009(2) -0.013(2)
C16A 0.036(3) 0.026(3) 0.023(3) -0.014(2) 0.005(2) -0.002(2)
C17A 0.033(3) 0.032(3) 0.026(3) -0.008(2) -0.007(2) 0.004(2)
C18A 0.088(6) 0.036(4) 0.027(4) -0.002(3) 0.015(3) -0.013(4)
C19A 0.033(3) 0.041(3) 0.031(3) -0.016(3) -0.001(2) 0.002(3)
C21A 0.019(2) 0.017(2) 0.027(3) -0.006(2) -0.006(2) 0.0036(19)
C22A 0.020(2) 0.025(3) 0.029(3) -0.007(2) -0.006(2) 0.007(2)
C23A 0.022(3) 0.025(3) 0.040(3) -0.014(2) -0.005(2) 0.004(2)
C24A 0.019(3) 0.023(3) 0.053(4) -0.015(3) -0.005(2) 0.003(2)
C25A 0.026(3) 0.021(3) 0.032(3) -0.007(2) -0.001(2) 0.002(2)
C26A 0.019(2) 0.014(2) 0.030(3) -0.003(2) -0.004(2) 0.0009(19)
C27A 0.036(3) 0.033(3) 0.028(3) -0.014(3) -0.005(2) 0.005(2)
C28A 0.024(3) 0.021(3) 0.069(5) -0.020(3) 0.003(3) 0.000(2)
C29A 0.033(3) 0.026(3) 0.022(3) -0.001(2) -0.006(2) -0.004(2)
C31A 0.026(3) 0.014(2) 0.018(3) -0.0043(19) -0.0020(19) 0.0000(19)
C32A 0.028(3) 0.019(2) 0.023(3) -0.004(2) -0.004(2) -0.003(2)
C33A 0.039(3) 0.018(3) 0.028(3) -0.004(2) -0.009(2) -0.004(2)
C34A 0.042(3) 0.020(3) 0.031(3) -0.007(2) -0.004(2) 0.003(2)
C35A 0.027(3) 0.026(3) 0.038(3) -0.017(2) -0.001(2) 0.005(2)
C36A 0.029(3) 0.018(2) 0.026(3) -0.009(2) -0.002(2) -0.005(2)
C41A 0.022(3) 0.019(2) 0.018(3) -0.001(2) 0.0028(19) -0.003(2)
C42A 0.035(3) 0.016(2) 0.022(3) -0.006(2) -0.002(2) 0.001(2)
C43A 0.033(3) 0.031(3) 0.023(3) -0.010(2) 0.006(2) -0.002(2)
C44A 0.024(3) 0.034(3) 0.018(3) 0.000(2) 0.003(2) -0.004(2)
C45A 0.027(3) 0.027(3) 0.020(3) 0.004(2) -0.002(2) 0.000(2)
C46A 0.026(3) 0.018(2) 0.029(3) -0.004(2) -0.002(2) -0.001(2)
C51A 0.021(2) 0.012(2) 0.026(3) -0.004(2) -0.003(2) -0.0036(18)
C52A 0.028(3) 0.016(2) 0.027(3) -0.005(2) 0.004(2) -0.006(2)
C53A 0.029(3) 0.015(2) 0.034(3) -0.005(2) -0.005(2) -0.001(2)
C54A 0.019(3) 0.019(3) 0.051(4) -0.017(2) 0.001(2) 0.000(2)
C55A 0.022(3) 0.029(3) 0.039(3) -0.015(3) 0.006(2) -0.007(2)
C56A 0.029(3) 0.020(3) 0.029(3) -0.007(2) 0.001(2) -0.004(2)
Cl1S 0.0704(12) 0.0687(13) 0.0497(11) -0.0280(10) -0.0086(9) 0.0093(10)
Cl2S 0.1040(18) 0.0706(14) 0.0454(11) -0.0043(10) -0.0119(11) -0.0104(12)
C2S 0.035(4) 0.050(4) 0.074(5) -0.031(4) -0.006(3) 0.013(3)
Cl3S 0.0451(9) 0.0417(9) 0.0474(9) -0.0090(7) 0.0049(7) 0.0067(7)
Cl4S 0.0487(10) 0.0589(11) 0.0507(10) -0.0159(8) 0.0045(8) -0.0146(8)
C3S 0.059(4) 0.033(3) 0.039(4) -0.008(3) -0.014(3) 0.000(3)
Cl5S 0.0505(10) 0.0832(14) 0.0526(11) -0.0323(10) 0.0117(8) -0.0049(9)
Cl6S 0.0765(13) 0.0515(10) 0.0410(10) -0.0130(8) -0.0042(8) 0.0180(9)
C4S 0.047(4) 0.043(4) 0.059(5) -0.010(3) 0.009(3) -0.005(3)
S1S 0.0300(7) 0.0251(7) 0.0288(7) -0.0019(5) -0.0040(5) 0.0035(5)
F1S 0.049(2) 0.040(2) 0.050(2) -0.0114(18) -0.0216(18) 0.0069(17)
F2S 0.040(2) 0.073(3) 0.053(3) -0.015(2) 0.0132(18) -0.012(2)
F3S 0.057(2) 0.0290(19) 0.054(2) -0.0078(17) -0.0162(19) 0.0120(17)
O1S 0.048(3) 0.046(3) 0.038(3) 0.001(2) 0.008(2) 0.000(2)
O2S 0.047(3) 0.031(2) 0.052(3) -0.015(2) -0.018(2) 0.016(2)
O3S 0.035(2) 0.034(2) 0.037(2) 0.0005(19) -0.0130(18) 0.0068(18)
C1S 0.041(3) 0.033(3) 0.026(3) -0.004(3) -0.006(3) 0.008(3)
S1SA 0.0457(9) 0.0296(7) 0.0402(9) -0.0063(7) -0.0074(7) 0.0038(6)
F1SA 0.090(3) 0.042(2) 0.061(3) 0.007(2) -0.017(2) 0.001(2)
F2SA 0.054(3) 0.097(4) 0.046(3) -0.018(3) 0.008(2) -0.001(2)
F3SA 0.056(3) 0.073(3) 0.054(3) -0.036(2) -0.006(2) 0.001(2)
O1SA 0.055(3) 0.056(3) 0.056(3) -0.016(3) -0.026(2) -0.002(2)
O2SA 0.088(4) 0.037(3) 0.066(4) -0.006(3) -0.017(3) 0.020(3)
O3SA 0.050(3) 0.076(4) 0.042(3) -0.017(3) 0.002(2) 0.009(3)
C1SA 0.028(3) 0.032(3) 0.024(3) -0.004(2) 0.001(2) -0.002(2)

loop_
_atom_type_symbol
_atom_type_description
_atom_type_scat_dispersion_real
_atom_type_scat_dispersion_imag
_atom_type_scat_source
C C 0.0181 0.0091 'International Tables Vol C Tables 4.2.6.8 and 6.1.1.4'
H H 0.0000 0.0000 'International Tables Vol C Tables 4.2.6.8 and 6.1.1.4'
Cl Cl 0.3639 0.7018 'International Tables Vol C Tables 4.2.6.8 and 6.1.1.4'
F F 0.0727 0.0534 'International Tables Vol C Tables 4.2.6.8 and 6.1.1.4'
N N 0.0311 0.0180 'International Tables Vol C Tables 4.2.6.8 and 6.1.1.4'
O O 0.0492 0.0322 'International Tables Vol C Tables 4.2.6.8 and 6.1.1.4'
P P 0.2955 0.4335 'International Tables Vol C Tables 4.2.6.8 and 6.1.1.4'
Ru Ru 0.0552 3.2960 'International Tables Vol C Tables 4.2.6.8 and 6.1.1.4'
S S 0.3331 0.5567 'International Tables Vol C Tables 4.2.6.8 and 6.1.1.4'
Se Se -0.7943 1.1372 'International Tables Vol C Tables 4.2.6.8 and 6.1.1.4'

loop_
_geom_angle_atom_site_label_1
_geom_angle_atom_site_label_2
_geom_angle_atom_site_label_3
_geom_angle
Se1 Ru1 S1 118.17(3)
Se2 Ru1 Se1 114.90(2)
Se2 Ru1 S1 109.70(3)
P1 Ru1 Se1 88.05(3)
P1 Ru1 Se2 88.35(4)
P1 Ru1 S1 134.21(4)
P1 Ru1 O1 166.29(9)
O1 Ru1 Se1 100.54(9)
O1 Ru1 Se2 97.52(9)
O1 Ru1 S1 32.08(8)
N1 Ru1 Se1 124.94(13)
N1 Ru1 Se2 119.78(13)
N1 Ru1 S1 35.26(12)
N1 Ru1 P1 99.09(13)
N1 Ru1 O1 67.23(15)
C11 Se1 Ru1 107.85(14)
C21 Se2 Ru1 109.95(15)
O1 S1 Ru1 56.31(13)
O1 S1 N1 99.7(2)
O1 S1 C1 109.6(2)
O2 S1 Ru1 127.35(17)
O2 S1 O1 118.9(2)
O2 S1 N1 112.0(2)
O2 S1 C1 107.4(2)
N1 S1 Ru1 43.53(14)
N1 S1 C1 108.9(2)
C1 S1 Ru1 123.91(16)
C31 P1 Ru1 112.16(17)
C31 P1 C41 103.2(2)
C31 P1 C51 104.9(2)
C41 P1 Ru1 113.27(17)
C41 P1 C51 105.8(2)
C51 P1 Ru1 116.31(16)
S1 O1 Ru1 91.61(16)
S1 N1 Ru1 101.2(2)
C10 N1 Ru1 140.4(4)
C10 N1 S1 117.7(3)
C2 C1 S1 118.7(4)
C6 C1 S1 120.8(4)
C6 C1 C2 120.5(5)
C3 C2 C1 119.0(5)
C2 C3 C4 121.5(5)
C3 C4 C7 120.6(5)
C5 C4 C3 118.8(5)
C5 C4 C7 120.6(5)
C6 C5 C4 120.9(5)
C1 C6 C5 119.3(5)
C12 C11 Se1 115.8(4)
C12 C11 C16 121.3(5)
C16 C11 Se1 122.6(4)
C11 C12 C17 123.0(5)
C13 C12 C11 118.0(5)
C13 C12 C17 118.9(5)
C12 C13 C14 122.2(5)
C13 C14 C18 121.1(5)
C15 C14 C13 118.0(5)
C15 C14 C18 120.8(5)
C14 C15 C16 122.9(5)
C11 C16 C19 122.5(5)
C15 C16 C11 117.5(5)
C15 C16 C19 120.0(5)
C22 C21 Se2 118.1(4)
C26 C21 Se2 120.0(4)
C26 C21 C22 121.5(5)
C21 C22 C27 122.4(5)
C23 C22 C21 117.3(5)
C23 C22 C27 120.3(5)
C24 C23 C22 122.3(6)
C23 C24 C25 118.7(6)
C23 C24 C28 121.0(6)
C25 C24 C28 120.3(6)
C24 C25 C26 121.9(6)
C21 C26 C29 122.2(5)
C25 C26 C21 118.1(6)
C25 C26 C29 119.8(5)
C32 C31 P1 119.3(4)
C36 C31 P1 121.6(4)
C36 C31 C32 119.0(5)
C33 C32 C31 119.7(5)
C32 C33 C34 120.8(5)
C35 C34 C33 120.2(5)
C34 C35 C36 120.0(5)
C35 C36 C31 120.3(5)
C42 C41 P1 119.5(4)
C42 C41 C46 119.8(5)
C46 C41 P1 120.2(4)
C41 C42 C43 120.3(5)
C44 C43 C42 119.3(5)
C45 C44 C43 120.5(5)
C44 C45 C46 120.3(5)
C45 C46 C41 119.7(5)
C52 C51 P1 121.3(4)
C56 C51 P1 120.0(4)
C56 C51 C52 118.6(5)
C53 C52 C51 119.7(6)
C54 C53 C52 120.5(6)
C55 C54 C53 120.5(5)
C54 C55 C56 119.9(6)
C51 C56 C55 120.8(5)
Se1A Ru1A Se2A 115.52(2)
Se1A Ru1A S1A 109.93(3)
Se2A Ru1A S1A 117.31(3)
P37 Ru1A Se1A 88.83(4)
P37 Ru1A Se2A 88.14(3)
P37 Ru1A S1A 134.03(4)
P37 Ru1A O1A 166.19(9)
O1A Ru1A Se1A 98.02(9)
O1A Ru1A Se2A 99.55(9)
O1A Ru1A S1A 32.19(8)
N1A Ru1A Se1A 119.32(13)
N1A Ru1A Se2A 124.76(13)
N1A Ru1A S1A 35.20(13)
N1A Ru1A P37 98.90(13)
N1A Ru1A O1A 67.30(15)
C11A Se1A Ru1A 109.17(15)
C21A Se2A Ru1A 109.23(14)
O1A S1A Ru1A 55.71(14)
O1A S1A N1A 98.8(2)
O1A S1A C1A 109.9(2)
O2A S1A Ru1A 127.39(16)
O2A S1A O1A 118.6(2)
O2A S1A N1A 112.5(2)
O2A S1A C1A 107.9(2)
N1A S1A Ru1A 43.21(14)
N1A S1A C1A 108.7(2)
C1A S1A Ru1A 123.41(16)
C31A P37 Ru1A 114.37(17)
C31A P37 C41A 103.0(2)
C31A P37 C51A 105.2(2)
C41A P37 Ru1A 112.17(17)
C51A P37 Ru1A 116.41(16)
C51A P37 C41A 104.3(2)
S1A O1A Ru1A 92.10(16)
S1A N1A Ru1A 101.6(2)
C10A N1A Ru1A 139.8(4)
C10A N1A S1A 118.1(4)
C2A C1A S1A 117.8(4)
C2A C1A C6A 121.6(5)
C6A C1A S1A 120.6(4)
C3A C2A C1A 118.4(5)
C2A C3A C4A 121.8(5)
C3A C4A C5A 118.0(5)
C3A C4A C7A 120.7(5)
C5A C4A C7A 121.4(5)
C6A C5A C4A 122.2(5)
C5A C6A C1A 118.0(5)
C12A C11A Se1A 117.7(4)
C16A C11A Se1A 120.5(4)
C16A C11A C12A 121.6(5)
C11A C12A C17A 121.7(5)
C13A C12A C11A 118.1(5)
C13A C12A C17A 120.2(5)
C12A C13A C14A 121.6(5)
C13A C14A C15A 118.8(5)
C13A C14A C18A 121.4(6)
C15A C14A C18A 119.7(6)
C16A C15A C14A 122.2(6)
C11A C16A C19A 122.3(5)
C15A C16A C11A 117.4(5)
C15A C16A C19A 120.3(5)
C22A C21A Se2A 116.1(4)
C22A C21A C26A 121.2(5)
C26A C21A Se2A 122.4(4)
C21A C22A C27A 123.7(5)
C23A C22A C21A 117.7(5)
C23A C22A C27A 118.6(5)
C24A C23A C22A 122.6(6)
C23A C24A C25A 118.1(5)
C23A C24A C28A 120.0(6)
C25A C24A C28A 121.9(6)
C26A C25A C24A 121.8(5)
C21A C26A C29A 122.4(5)
C25A C26A C21A 118.6(5)
C25A C26A C29A 119.0(5)
C32A C31A P37 120.3(4)
C32A C31A C36A 119.9(5)
C36A C31A P37 119.5(4)
C31A C32A C33A 119.6(5)
C34A C33A C32A 120.5(5)
C33A C34A C35A 119.8(5)
C36A C35A C34A 120.9(5)
C35A C36A C31A 119.3(5)
C42A C41A P37 118.3(4)
C42A C41A C46A 119.5(5)
C46A C41A P37 122.2(4)
C41A C42A C43A 119.9(5)
C44A C43A C42A 119.5(5)
C45A C44A C43A 120.4(5)
C46A C45A C44A 119.8(5)
C45A C46A C41A 120.8(5)
C52A C51A P37 119.6(4)
C52A C51A C56A 119.6(5)
C56A C51A P37 120.8(4)
C51A C52A C53A 120.0(5)
C54A C53A C52A 119.6(5)
C55A C54A C53A 120.8(5)
C54A C55A C56A 119.7(5)
C55A C56A C51A 120.3(5)
Cl2S C2S Cl1S 111.7(4)
Cl3S C3S Cl4S 109.4(4)
Cl6S C4S Cl5S 110.2(4)
O1S S1S O3S 115.5(3)
O1S S1S C1S 101.8(3)
O2S S1S O1S 115.4(3)
O2S S1S O3S 114.9(3)
O2S S1S C1S 103.6(3)
O3S S1S C1S 102.8(3)
F1S C1S S1S 111.3(4)
F2S C1S S1S 112.4(5)
F2S C1S F1S 106.5(5)
F2S C1S F3S 107.9(5)
F3S C1S S1S 111.6(4)
F3S C1S F1S 106.7(5)
O1SA S1SA O3SA 115.1(3)
O1SA S1SA C1SA 104.0(3)
O2SA S1SA O1SA 115.3(3)
O2SA S1SA O3SA 115.2(4)
O2SA S1SA C1SA 102.6(3)
O3SA S1SA C1SA 102.0(3)
F1SA C1SA S1SA 109.5(4)
F2SA C1SA S1SA 111.8(4)
F2SA C1SA F1SA 106.6(5)
F3SA C1SA S1SA 111.9(4)
F3SA C1SA F1SA 109.2(5)
F3SA C1SA F2SA 107.7(5)

loop_
_geom_bond_atom_site_label_1
_geom_bond_atom_site_label_2
_geom_bond_distance
Ru1 Se1 2.3216(6)
Ru1 Se2 2.3188(6)
Ru1 S1 2.7774(12)
Ru1 P1 2.2821(13)
Ru1 O1 2.312(3)
Ru1 N1 1.950(4)
Se1 C11 1.923(5)
Se2 C21 1.922(5)
S1 O1 1.475(3)
S1 O2 1.428(4)
S1 N1 1.635(4)
S1 C1 1.744(5)
P1 C31 1.808(5)
P1 C41 1.811(5)
P1 C51 1.825(5)
N1 C10 1.456(6)
C1 C2 1.409(7)
C1 C6 1.388(7)
C2 C3 1.373(8)
C3 C4 1.394(8)
C4 C5 1.391(7)
C4 C7 1.511(7)
C5 C6 1.390(7)
C11 C12 1.405(7)
C11 C16 1.408(7)
C12 C13 1.390(7)
C12 C17 1.499(7)
C13 C14 1.391(8)
C14 C15 1.382(7)
C14 C18 1.507(7)
C15 C16 1.389(7)
C16 C19 1.497(7)
C21 C22 1.410(8)
C21 C26 1.390(8)
C22 C23 1.387(8)
C22 C27 1.505(7)
C23 C24 1.375(9)
C24 C25 1.381(9)
C24 C28 1.518(8)
C25 C26 1.387(8)
C26 C29 1.510(8)
C31 C32 1.412(7)
C31 C36 1.405(7)
C32 C33 1.377(8)
C33 C34 1.399(7)
C34 C35 1.375(8)
C35 C36 1.395(8)
C41 C42 1.382(7)
C41 C46 1.407(7)
C42 C43 1.397(7)
C43 C44 1.396(8)
C44 C45 1.379(8)
C45 C46 1.386(7)
C51 C52 1.402(7)
C51 C56 1.389(8)
C52 C53 1.397(8)
C53 C54 1.370(9)
C54 C55 1.368(9)
C55 C56 1.392(7)
Ru1A Se1A 2.3223(6)
Ru1A Se2A 2.3310(6)
Ru1A S1A 2.7691(12)
Ru1A P37 2.2858(13)
Ru1A O1A 2.289(3)
Ru1A N1A 1.935(4)
Se1A C11A 1.911(5)
Se2A C21A 1.931(5)
S1A O1A 1.476(3)
S1A O2A 1.432(4)
S1A N1A 1.629(4)
S1A C1A 1.753(5)
P37 C31A 1.821(5)
P37 C41A 1.830(5)
P37 C51A 1.827(5)
N1A C10A 1.462(6)
C1A C2A 1.394(7)
C1A C6A 1.398(7)
C2A C3A 1.387(7)
C3A C4A 1.391(7)
C4A C5A 1.397(7)
C4A C7A 1.496(7)
C5A C6A 1.382(7)
C11A C12A 1.422(7)
C11A C16A 1.398(8)
C12A C13A 1.380(8)
C12A C17A 1.509(8)
C13A C14A 1.388(9)
C14A C15A 1.396(9)
C14A C18A 1.496(8)
C15A C16A 1.391(8)
C16A C19A 1.505(7)
C21A C22A 1.397(7)
C21A C26A 1.401(7)
C22A C23A 1.392(8)
C22A C27A 1.510(8)
C23A C24A 1.382(8)
C24A C25A 1.391(8)
C24A C28A 1.505(7)
C25A C26A 1.384(7)
C26A C29A 1.511(7)
C31A C32A 1.393(7)
C31A C36A 1.402(7)
C32A C33A 1.397(8)
C33A C34A 1.378(8)
C34A C35A 1.384(8)
C35A C36A 1.384(7)
C41A C42A 1.385(7)
C41A C46A 1.399(7)
C42A C43A 1.398(7)
C43A C44A 1.396(8)
C44A C45A 1.383(8)
C45A C46A 1.371(8)
C51A C52A 1.389(7)
C51A C56A 1.393(7)
C52A C53A 1.397(7)
C53A C54A 1.382(8)
C54A C55A 1.379(8)
C55A C56A 1.389(7)
Cl1S C2S 1.763(7)
Cl2S C2S 1.717(7)
Cl3S C3S 1.767(7)
Cl4S C3S 1.789(7)
Cl5S C4S 1.765(7)
Cl6S C4S 1.761(8)
S1S O1S 1.441(5)
S1S O2S 1.436(4)
S1S O3S 1.441(4)
S1S C1S 1.833(6)
F1S C1S 1.339(7)
F2S C1S 1.315(7)
F3S C1S 1.331(7)
S1SA O1SA 1.435(5)
S1SA O2SA 1.429(5)
S1SA O3SA 1.443(5)
S1SA C1SA 1.820(6)
F1SA C1SA 1.351(7)
F2SA C1SA 1.326(7)
F3SA C1SA 1.305(7)
